data_4086072
loop_
_publ_author_name
'Reisinger, A.'
'Trapp, N.'
'Krossing, I.'

_publ_section_title
;
 Ag O C (C F3)3: Synthesis and applications of the first donor-free
 silver(I) alkoxide
;
_journal_name_full Organometallics
_journal_page_first 2096
_journal_page_last 2105
_journal_volume 26
_journal_year 2007
_chemical_formula_sum 'C4 Ag F9 O'
_chemical_name_systematic 'Ag O C (C F3)3'
_space_group_IT_number 2
_symmetry_space_group_name_Hall '-P 1'
_symmetry_space_group_name_H-M 'P -1'
_cell_angle_alpha 85.76
_cell_angle_beta 89.62
_cell_angle_gamma 88.93
_cell_formula_units_Z 4
_cell_length_a 6.8108
_cell_length_b 10.122
_cell_length_c 10.92
_cell_volume 750.611
_citation_journal_id_ASTM ORGND7
_cod_data_source_file Reisinger_ORGND7_2007_1354.cif
_cod_data_source_block C4Ag1F9O1
_cod_original_cell_volume 750.6113
_cod_original_formula_sum 'C4 Ag1 F9 O1'
_cod_database_code 4086072

loop_
_symmetry_equiv_pos_as_xyz
x,y,z
-x,-y,-z

loop_
_atom_site_label
_atom_site_type_symbol
_atom_site_fract_x
_atom_site_fract_y
_atom_site_fract_z
_atom_site_occupancy
_atom_site_U_iso_or_equiv
F14 F-1 0.4861 -0.4777 0.8272 1 0.0
C4 C+2 -0.1653 0.2723 0.5875 1 0.0
C7 C+2 0.4542 -0.362 0.7634 1 0.0
F2 F-1 0.3111 0.2487 0.7526 1 0.0
O2 O-2 0.5746 -0.1401 0.7226 1 0.0
F9 F-1 -0.2564 0.3673 0.6443 1 0.0
F4 F-1 0.0445 0.0753 0.8566 1 0.0
F11 F-1 0.3283 -0.1341 0.9182 1 0.0
O1 O-2 0.0565 0.085 0.6093 1 0.0
F6 F-1 -0.2537 0.1175 0.7972 1 0.0
F3 F-1 0.278 0.3028 0.5594 1 0.0
C2 C+2 0.181 0.2953 0.6667 1 0.0
F10 F-1 0.4568 -0.31 0.10123 1 0.0
F8 F-1 -0.3028 0.185 0.5586 1 0.0
Ag2 Ag+1 0.3103 -0.0307 0.6782 1 0.0
F16 F-1 0.9165 -0.195 0.8368 1 0.0
C6 C+2 0.4968 -0.2063 0.9338 1 0.0
F17 F-1 0.819 -0.3802 0.9278 1 0.0
F7 F-1 -0.0947 0.3256 0.4799 1 0.0
F13 F-1 0.2616 -0.3306 0.7722 1 0.0
F15 F-1 0.491 -0.3785 0.6451 1 0.0
C8 C+2 0.7963 -0.2983 0.8279 1 0.0
C1 C+4 0.0038 0.2006 0.6634 1 0.0
F5 F-1 -0.0773 0.2733 0.8635 1 0.0
C3 C+2 -0.0717 0.1675 0.7979 1 0.0
F18 F-1 0.8571 -0.3611 0.7302 1 0.0
F12 F-1 0.6241 -0.1299 0.9884 1 0.0
C5 C+4 0.579 -0.2469 0.8084 1 0.0
Ag1 Ag+1 0.1898 0.091 0.4125 1 0.0
F1 F-1 0.1285 0.4182 0.6908 1 0.0
